data_4028045
loop_
_publ_author_name
'Tao Tao'
'Yu-Xin Peng'
'Wei Huang'
'Xiao-Zeng You'

_publ_section_title
;
 Coplanar Bithiazole-Centered Heterocyclic Aromatic Fluorescent Compounds
 Having Different Donor/Acceptor Terminal Groups
;
_journal_name_full 'Journal of Organic Chemistry'
_journal_page_first 2472
_journal_page_last 2481
_journal_paper_doi 10.1021/jo302706t
_journal_volume 78
_journal_year 2013
_chemical_formula_moiety 'C20 H24 N6 S2'
_chemical_formula_sum 'C20 H24 N6 S2'
_chemical_formula_weight 412.57
_chemical_name_systematic
; 
 ? 
;
_space_group_IT_number 14
_symmetry_cell_setting monoclinic
_symmetry_space_group_name_Hall '-P 2ybc'
_symmetry_space_group_name_H-M 'P 1 21/c 1'
_atom_sites_solution_hydrogens geom
_atom_sites_solution_primary direct
_atom_sites_solution_secondary difmap
_audit_creation_method SHELXL-97
_cell_angle_alpha 90.00
_cell_angle_beta 107.022(2)
_cell_angle_gamma 90.00
_cell_formula_units_Z 2
_cell_length_a 13.393(2)
_cell_length_b 8.3690(14)
_cell_length_c 10.1189(16)
_cell_measurement_reflns_used 6731
_cell_measurement_temperature 291(2)
_cell_measurement_theta_max 26.8
_cell_measurement_theta_min 2.9
_cell_volume 1084.5(3)
_computing_cell_refinement SMART
_computing_data_collection 'SMART (BRUKER 2000)'
_computing_data_reduction 'SAINT (BRUKER 2000)'
_computing_molecular_graphics SHELXTL
_computing_publication_material SHELXTL
_computing_structure_refinement SHELXTL
_computing_structure_solution 'SHELXTL (BRUKER 2000)'
_diffrn_ambient_temperature 291(2)
_diffrn_measured_fraction_theta_full 0.994
_diffrn_measured_fraction_theta_max 0.994
_diffrn_measurement_device_type 'BRUKER Smart Apex CCD area detector'
_diffrn_measurement_method '\f and \w scans'
_diffrn_radiation_monochromator graphite
_diffrn_radiation_source 'fine-focus sealed tube'
_diffrn_radiation_type MoK\a
_diffrn_radiation_wavelength 0.71073
_diffrn_reflns_av_R_equivalents 0.0369
_diffrn_reflns_av_sigmaI/netI 0.0324
_diffrn_reflns_limit_h_max 14
_diffrn_reflns_limit_h_min -15
_diffrn_reflns_limit_k_max 9
_diffrn_reflns_limit_k_min -7
_diffrn_reflns_limit_l_max 12
_diffrn_reflns_limit_l_min -12
_diffrn_reflns_number 5135
_diffrn_reflns_theta_full 24.99
_diffrn_reflns_theta_max 24.99
_diffrn_reflns_theta_min 2.91
_exptl_absorpt_coefficient_mu 0.263
_exptl_absorpt_correction_T_max 0.9742
_exptl_absorpt_correction_T_min 0.9691
_exptl_absorpt_correction_type multi-scan
_exptl_absorpt_process_details 'SADABS, BRUKER(2000)'
_exptl_crystal_colour yellow
_exptl_crystal_density_diffrn 1.263
_exptl_crystal_description block
_exptl_crystal_F_000 436
_exptl_crystal_size_max 0.12
_exptl_crystal_size_mid 0.12
_exptl_crystal_size_min 0.10
_refine_diff_density_max 0.206
_refine_diff_density_min -0.218
_refine_diff_density_rms 0.036
_refine_ls_extinction_method none
_refine_ls_goodness_of_fit_ref 1.099
_refine_ls_hydrogen_treatment constr
_refine_ls_matrix_type full
_refine_ls_number_parameters 128
_refine_ls_number_reflns 1896
_refine_ls_number_restraints 7
_refine_ls_restrained_S_all 1.104
_refine_ls_R_factor_all 0.0486
_refine_ls_R_factor_gt 0.0385
_refine_ls_shift/su_max 0.001
_refine_ls_shift/su_mean 0.000
_refine_ls_structure_factor_coef Fsqd
_refine_ls_weighting_details 'calc w=1/[\s^2^(Fo^2^)+(0.0672P)^2^+0.0416P] where P=(Fo^2^+2Fc^2^)/3'
_refine_ls_weighting_scheme calc
_refine_ls_wR_factor_gt 0.1104
_refine_ls_wR_factor_ref 0.1174
_reflns_number_gt 1507
_reflns_number_total 1896
_reflns_threshold_expression >2sigma(I)
_cod_data_source_file jo302706t_si_003_3.cif
_cod_data_source_block 2Im2TZ
_cod_database_code 4028045

loop_
_symmetry_equiv_pos_as_xyz
'x, y, z'
'-x, y+1/2, -z+1/2'
'-x, -y, -z'
'x, -y-1/2, z-1/2'

loop_
_atom_site_label
_atom_site_type_symbol
_atom_site_fract_x
_atom_site_fract_y
_atom_site_fract_z
_atom_site_U_iso_or_equiv
_atom_site_adp_type
_atom_site_occupancy
_atom_site_symmetry_multiplicity
_atom_site_calc_flag
_atom_site_refinement_flags
C1 C 0.03267(14) 0.9953(2) 0.95373(18) 0.0497(5) Uani 1 1 d .
C2 C 0.15948(14) 0.9170(2) 0.87060(19) 0.0506(5) Uani 1 1 d .
C3 C 0.25160(17) 0.8160(3) 0.8715(2) 0.0663(6) Uani 1 1 d .
H3A H 0.2783 0.8497 0.7966 0.080 Uiso 1 1 calc R
H3B H 0.2291 0.7058 0.8545 0.080 Uiso 1 1 calc R
C4 C 0.33900(18) 0.8249(3) 1.0062(3) 0.0849(8) Uani 1 1 d .
H4A H 0.3638 0.9342 1.0213 0.102 Uiso 1 1 calc R
H4B H 0.3118 0.7954 1.0817 0.102 Uiso 1 1 calc R
C5 C 0.4298(2) 0.7167(5) 1.0077(4) 0.1161(11) Uani 1 1 d U
H5A H 0.4046 0.6078 0.9909 0.139 Uiso 1 1 calc R
H5B H 0.4574 0.7473 0.9328 0.139 Uiso 1 1 calc R
C6 C 0.5141(3) 0.7216(8) 1.1369(5) 0.205(3) Uani 1 1 d U
H6A H 0.5370 0.8299 1.1572 0.308 Uiso 1 1 calc R
H6B H 0.5713 0.6575 1.1284 0.308 Uiso 1 1 calc R
H6C H 0.4895 0.6805 1.2103 0.308 Uiso 1 1 calc R
C7 C 0.11868(14) 1.0374(2) 0.78183(18) 0.0510(5) Uani 1 1 d .
C8 C 0.15735(17) 1.0110(3) 0.5578(2) 0.0670(6) Uani 1 1 d .
H8 H 0.1249 0.9128 0.5328 0.080 Uiso 1 1 calc R
C9 C 0.24288(18) 1.2227(3) 0.5587(2) 0.0701(6) Uani 1 1 d .
H9 H 0.2829 1.3005 0.5325 0.084 Uiso 1 1 calc R
C10 C 0.21109(17) 1.2313(3) 0.6726(2) 0.0639(6) Uani 1 1 d .
H10 H 0.2236 1.3134 0.7373 0.077 Uiso 1 1 calc R
N1 N 0.10849(12) 0.89349(18) 0.96947(16) 0.0528(4) Uani 1 1 d .
N2 N 0.15629(13) 1.09295(19) 0.67298(15) 0.0531(4) Uani 1 1 d .
N3 N 0.20917(16) 1.0861(2) 0.48619(18) 0.0727(5) Uani 1 1 d .
S1 S 0.01391(4) 1.12603(6) 0.81784(5) 0.0569(2) Uani 1 1 d .

loop_
_atom_site_aniso_label
_atom_site_aniso_U_11
_atom_site_aniso_U_22
_atom_site_aniso_U_33
_atom_site_aniso_U_23
_atom_site_aniso_U_13
_atom_site_aniso_U_12
C1 0.0497(10) 0.0486(11) 0.0532(11) 0.0015(8) 0.0190(8) -0.0021(9)
C2 0.0533(11) 0.0489(11) 0.0533(10) 0.0013(9) 0.0214(8) 0.0015(9)
C3 0.0693(14) 0.0662(14) 0.0732(13) 0.0120(11) 0.0361(11) 0.0149(11)
C4 0.0679(15) 0.099(2) 0.0909(17) 0.0041(15) 0.0286(13) 0.0190(14)
C5 0.081(2) 0.141(3) 0.124(2) 0.007(2) 0.0273(18) 0.0354(19)
C6 0.112(3) 0.306(7) 0.164(4) -0.039(4) -0.012(3) 0.093(4)
C7 0.0557(10) 0.0527(11) 0.0482(10) -0.0005(9) 0.0206(8) -0.0019(9)
C8 0.0917(16) 0.0588(13) 0.0576(12) -0.0035(10) 0.0330(11) -0.0019(12)
C9 0.0785(15) 0.0716(15) 0.0656(13) 0.0136(12) 0.0294(11) -0.0067(12)
C10 0.0763(14) 0.0615(13) 0.0559(11) 0.0018(10) 0.0224(10) -0.0115(11)
N1 0.0559(10) 0.0500(9) 0.0582(9) 0.0052(7) 0.0254(7) 0.0045(8)
N2 0.0627(10) 0.0520(9) 0.0490(9) 0.0020(7) 0.0231(7) -0.0006(8)
N3 0.0975(14) 0.0697(12) 0.0618(11) 0.0063(10) 0.0404(10) 0.0048(11)
S1 0.0575(3) 0.0599(4) 0.0562(3) 0.0097(2) 0.0213(2) 0.0094(2)

loop_
_atom_type_symbol
_atom_type_description
_atom_type_scat_dispersion_real
_atom_type_scat_dispersion_imag
_atom_type_scat_source
C C 0.0033 0.0016 'International Tables Vol C Tables 4.2.6.8 and 6.1.1.4'
H H 0.0000 0.0000 'International Tables Vol C Tables 4.2.6.8 and 6.1.1.4'
N N 0.0061 0.0033 'International Tables Vol C Tables 4.2.6.8 and 6.1.1.4'
S S 0.1246 0.1234 'International Tables Vol C Tables 4.2.6.8 and 6.1.1.4'

loop_
_geom_angle_atom_site_label_1
_geom_angle_atom_site_label_2
_geom_angle_atom_site_label_3
_geom_angle
_geom_angle_site_symmetry_1
_geom_angle_site_symmetry_3
N1 C1 C1 123.4(2) . 3_577
N1 C1 S1 116.23(13) . .
C1 C1 S1 120.33(19) 3_577 .
C7 C2 N1 113.44(16) . .
C7 C2 C3 126.68(17) . .
N1 C2 C3 119.86(16) . .
C2 C3 C4 113.37(18) . .
C2 C3 H3A 108.9 . .
C4 C3 H3A 108.9 . .
C2 C3 H3B 108.9 . .
C4 C3 H3B 108.9 . .
H3A C3 H3B 107.7 . .
C5 C4 C3 112.8(2) . .
C5 C4 H4A 109.0 . .
C3 C4 H4A 109.0 . .
C5 C4 H4B 109.0 . .
C3 C4 H4B 109.0 . .
H4A C4 H4B 107.8 . .
C6 C5 C4 113.7(3) . .
C6 C5 H5A 108.8 . .
C4 C5 H5A 108.8 . .
C6 C5 H5B 108.8 . .
C4 C5 H5B 108.8 . .
H5A C5 H5B 107.7 . .
C5 C6 H6A 109.5 . .
C5 C6 H6B 109.5 . .
H6A C6 H6B 109.5 . .
C5 C6 H6C 109.5 . .
H6A C6 H6C 109.5 . .
H6B C6 H6C 109.5 . .
C2 C7 N2 126.42(17) . .
C2 C7 S1 112.12(13) . .
N2 C7 S1 121.43(14) . .
N3 C8 N2 112.1(2) . .
N3 C8 H8 124.0 . .
N2 C8 H8 124.0 . .
C10 C9 N3 111.62(19) . .
C10 C9 H9 124.2 . .
N3 C9 H9 124.2 . .
C9 C10 N2 105.20(19) . .
C9 C10 H10 127.4 . .
N2 C10 H10 127.4 . .
C1 N1 C2 110.62(16) . .
C8 N2 C10 106.49(17) . .
C8 N2 C7 126.71(18) . .
C10 N2 C7 126.28(16) . .
C8 N3 C9 104.61(18) . .
C1 S1 C7 87.57(9) . .

loop_
_geom_bond_atom_site_label_1
_geom_bond_atom_site_label_2
_geom_bond_distance
_geom_bond_site_symmetry_2
C1 N1 1.299(2) .
C1 C1 1.459(3) 3_577
C1 S1 1.7172(18) .
C2 C7 1.354(3) .
C2 N1 1.381(2) .
C2 C3 1.493(3) .
C3 C4 1.516(3) .
C3 H3A 0.9700 .
C3 H3B 0.9700 .
C4 C5 1.513(4) .
C4 H4A 0.9700 .
C4 H4B 0.9700 .
C5 C6 1.456(5) .
C5 H5A 0.9700 .
C5 H5B 0.9700 .
C6 H6A 0.9600 .
C6 H6B 0.9600 .
C6 H6C 0.9600 .
C7 N2 1.417(2) .
C7 S1 1.7180(18) .
C8 N3 1.302(3) .
C8 N2 1.356(2) .
C8 H8 0.9300 .
C9 C10 1.342(3) .
C9 N3 1.362(3) .
C9 H9 0.9300 .
C10 N2 1.371(3) .
C10 H10 0.9300 .
